data_7701119
loop_
_publ_author_name
'Wang, Denan'
'Gardinier, James R.'
'Lindeman, Sergey V.'

_publ_section_title
;
 Iron(ii) tetrafluoroborate complexes of new tetradentate C-scorpionates
 as catalysts for the oxidative cleavage of trans-stilbene with
 H<sub>2</sub>O<sub>2</sub>.
;
_journal_issue 38
_journal_name_full 'Dalton transactions (Cambridge, England : 2003)'
_journal_page_first 14478
_journal_page_last 14489
_journal_paper_doi 10.1039/c9dt02829c
_journal_volume 48
_journal_year 2019
_chemical_formula_moiety 'C20 H21 Fe N9, 2(B F4), C2 H3 N'
_chemical_formula_sum 'C22 H24 B2 F8 Fe N10'
_chemical_formula_weight 657.98
_space_group_crystal_system triclinic
_space_group_IT_number 2
_space_group_name_Hall '-P 1'
_space_group_name_H-M_alt 'P -1'
_symmetry_space_group_name_Hall '-P 1'
_symmetry_space_group_name_H-M 'P -1'
_atom_sites_solution_hydrogens geom
_atom_sites_solution_primary iterative
_audit_creation_date 2018-09-20
_audit_creation_method
;
Olex2 1.2
(compiled 2018.05.29 svn.r3508 for OlexSys, GUI svn.r5506)
;
_audit_update_record
;
2019-07-03 deposited with the CCDC.    2019-09-09 downloaded from the CCDC.
;
_cell_angle_alpha 70.105(3)
_cell_angle_beta 83.875(2)
_cell_angle_gamma 65.212(3)
_cell_formula_units_Z 2
_cell_length_a 11.1636(3)
_cell_length_b 12.0625(3)
_cell_length_c 12.7027(4)
_cell_measurement_reflns_used 13381
_cell_measurement_temperature 250(2)
_cell_measurement_theta_max 70.5570
_cell_measurement_theta_min 3.6750
_cell_volume 1458.97(8)
_computing_cell_refinement 'CrysAlisPro 1.171.39.29c (Rigaku OD, 2017)'
_computing_data_collection 'CrysAlisPro 1.171.39.29c (Rigaku OD, 2017)'
_computing_data_reduction 'CrysAlisPro 1.171.39.29c (Rigaku OD, 2017)'
_computing_molecular_graphics 'Olex2 (Dolomanov et al., 2009)'
_computing_publication_material 'Olex2 (Dolomanov et al., 2009)'
_computing_structure_refinement 'ShelXL (Sheldrick, 2015)'
_computing_structure_solution 'olex2.solve (Bourhis et al., 2015)'
_diffrn_ambient_temperature 250.0
_diffrn_detector 'CCD plate'
_diffrn_detector_area_resol_mean 10.3756
_diffrn_detector_type Atlas
_diffrn_measured_fraction_theta_full 0.986
_diffrn_measured_fraction_theta_max 0.986
_diffrn_measurement_details
;
List of Runs (angles in degrees, time in seconds):

  # Type    Start    End  Width  t~exp~   \w     \q     \k     \f   Frames
#--------------------------------------------------------------------------
  1  \w   -115.00 -14.00   1.00    2.00    --  -42.46 -57.00  90.00  101
  2  \w    -67.00  32.00   1.00    2.00    --  -42.46  37.00-120.00   99
  3  \w    -95.00  -2.00   1.00    2.00    --  -42.46 125.00-120.00   93
  4  \w     10.00 119.00   1.00    2.00    --   42.46  77.00   0.00  109
  5  \w     72.00 176.00   1.00    8.00    --  100.00  30.00  60.00  104
  6  \w     71.00 172.00   1.00    8.00    --  100.00  61.00 -30.00  101
  7  \w     71.00 172.00   1.00    8.00    --  100.00  61.00 -60.00  101
  8  \w     24.00 133.00   1.00    8.00    --  100.00 -77.00-180.00  109
  9  \w     27.00 121.00   1.00    8.00    --  100.00-125.00 -90.00   94
 10  \w     27.00 121.00   1.00    8.00    --  100.00-125.00 120.00   94
 11  \w     94.00 173.00   1.00    8.00    --  100.00 125.00-120.00   79
 12  \w     17.00 109.00   1.00    8.00    --  100.00 -94.00 150.00   92
 13  \w     28.00 129.00   1.00    8.00    --  100.00 -61.00 -30.00  101
 14  \w     27.00 126.00   1.00    8.00    --  100.00 -45.00-180.00   99
 15  \w     17.00 109.00   1.00    8.00    --  100.00 -94.00 -30.00   92
 16  \w   -119.00 -10.00   1.00    2.00    --  -42.46 -77.00-180.00  109
 17  \w   -115.00 -14.00   1.00    2.00    --  -42.46 -57.00-150.00  101
 18  \w   -117.00 -18.00   1.00    2.00    --  -42.46 -37.00-120.00   99
 19  \w      1.00  83.00   1.00    2.00    --   42.46 -99.00  60.00   82
 20  \w     67.00 176.00   1.00    8.00    --  100.00  77.00 150.00  109
 21  \w     67.00 176.00   1.00    8.00    --  100.00  77.00  90.00  109
 22  \w     74.00 173.00   1.00    8.00    --  100.00  45.00-120.00   99
 23  \w     71.00 172.00   1.00    8.00    --  100.00  61.00  60.00  101
 24  \w     72.00 176.00   1.00    8.00    --  100.00  30.00-180.00  104
 25  \w     71.00 172.00   1.00    8.00    --  100.00  61.00   0.00  101
 26  \w     71.00 172.00   1.00    8.00    --  100.00  61.00 -90.00  101
 27  \w     67.00 152.00   1.00    8.00    --  100.00  77.00 120.00   85
 28  \w     67.00 176.00   1.00    8.00    --  100.00  77.00-180.00  109
;
_diffrn_measurement_device 'four-circle diffractometer'
_diffrn_measurement_device_type 'SuperNova, Dual, Cu at home/near, Atlas'
_diffrn_measurement_method '\w scans'
_diffrn_orient_matrix_type 'CrysAlisPro convention (1999,Acta A55,543-557)'
_diffrn_orient_matrix_UB_11 0.0128588000
_diffrn_orient_matrix_UB_12 -0.1272311000
_diffrn_orient_matrix_UB_13 -0.0122554000
_diffrn_orient_matrix_UB_21 0.1396023000
_diffrn_orient_matrix_UB_22 -0.0235673000
_diffrn_orient_matrix_UB_23 -0.0440453000
_diffrn_orient_matrix_UB_31 0.0590955000
_diffrn_orient_matrix_UB_32 -0.0736408000
_diffrn_orient_matrix_UB_33 0.1207231000
_diffrn_radiation_monochromator mirror
_diffrn_radiation_probe x-ray
_diffrn_radiation_type CuK\a
_diffrn_radiation_wavelength 1.54184
_diffrn_reflns_av_R_equivalents 0.0240
_diffrn_reflns_av_unetI/netI 0.0161
_diffrn_reflns_Laue_measured_fraction_full 0.986
_diffrn_reflns_Laue_measured_fraction_max 0.986
_diffrn_reflns_limit_h_max 13
_diffrn_reflns_limit_h_min -13
_diffrn_reflns_limit_k_max 14
_diffrn_reflns_limit_k_min -14
_diffrn_reflns_limit_l_max 15
_diffrn_reflns_limit_l_min -14
_diffrn_reflns_number 24810
_diffrn_reflns_point_group_measured_fraction_full 0.986
_diffrn_reflns_point_group_measured_fraction_max 0.986
_diffrn_reflns_theta_full 70.643
_diffrn_reflns_theta_max 70.643
_diffrn_reflns_theta_min 3.704
_diffrn_source 'micro-focus sealed X-ray tube'
_diffrn_source_type 'SuperNova (Cu) X-ray Source'
_exptl_absorpt_coefficient_mu 4.906
_exptl_absorpt_correction_T_max 1.000
_exptl_absorpt_correction_T_min 0.303
_exptl_absorpt_correction_type gaussian
_exptl_absorpt_process_details
;
CrysAlisPro 1.171.39.29c (Rigaku Oxford Diffraction, 2017)
Numerical absorption correction based on gaussian integration over
            a multifaceted crystal model
Empirical absorption correction using spherical harmonics,
 implemented in SCALE3 ABSPACK scaling algorithm.
;
_exptl_crystal_colour colourless
_exptl_crystal_colour_primary colourless
_exptl_crystal_density_diffrn 1.498
_exptl_crystal_description plate
_exptl_crystal_F_000 668
_exptl_crystal_size_max 0.377
_exptl_crystal_size_mid 0.288
_exptl_crystal_size_min 0.126
_refine_diff_density_max 0.308
_refine_diff_density_min -0.259
_refine_diff_density_rms 0.040
_refine_ls_extinction_method none
_refine_ls_goodness_of_fit_ref 1.050
_refine_ls_hydrogen_treatment constr
_refine_ls_matrix_type full
_refine_ls_number_parameters 447
_refine_ls_number_reflns 5521
_refine_ls_number_restraints 0
_refine_ls_restrained_S_all 1.050
_refine_ls_R_factor_all 0.0377
_refine_ls_R_factor_gt 0.0364
_refine_ls_shift/su_max 0.000
_refine_ls_shift/su_mean 0.000
_refine_ls_structure_factor_coef Fsqd
_refine_ls_weighting_details 'w=1/[\s^2^(Fo^2^)+(0.0654P)^2^+0.2897P] where P=(Fo^2^+2Fc^2^)/3'
_refine_ls_weighting_scheme calc
_refine_ls_wR_factor_gt 0.1020
_refine_ls_wR_factor_ref 0.1035
_reflns_Friedel_coverage 0.000
_reflns_number_gt 5306
_reflns_number_total 5521
_reflns_threshold_expression 'I > 2\s(I)'
_cod_data_source_file c9dt02829c2.cif
_cod_data_source_block 1_CH3CN_250K
_cod_depositor_comments 'Adding full bibliography for 7701117--7701119.cif.'
_cod_database_code 7701119
_shelx_shelxl_version_number 2018/1
_chemical_oxdiff_formula 'C22 H24 B2 F8 Fe N10'
_shelx_space_group_comment
;
The symmetry employed for this shelxl refinement is uniquely defined
by the following loop, which should always be used as a source of
symmetry information in preference to the above space-group names.
They are only intended as comments.
;
_reflns_odcompleteness_completeness 99.75
_reflns_odcompleteness_iscentric 1
_reflns_odcompleteness_theta 66.97
_olex2_refinement_description
;
1. Fixed Uiso
 At 1.2 times of:
  All C(H) groups, All C(H,H) groups
 At 1.5 times of:
  All C(H,H,H) groups
2. Others
 Sof(F5A)=Sof(F6A)=Sof(F8A)=1-FVAR(1)
 Sof(F5)=Sof(F6)=Sof(F8)=FVAR(1)
 Sof(F2A)=Sof(F3A)=Sof(F4A)=1-FVAR(2)
 Sof(F2)=Sof(F3)=Sof(F4)=FVAR(2)
3.a Ternary CH refined with riding coordinates:
 C1(H1)
3.b Secondary CH2 refined with riding coordinates:
 C11(H11A,H11B)
3.c Aromatic/amide H refined with riding coordinates:
 C2(H2), C3(H3), C4(H4), C5(H5), C6(H6), C7(H7), C9(H9), C10(H10), C13(H13),
 C14(H14), C15(H15), C16(H16)
3.d Idealised Me refined as rotating group:
 C18(H18A,H18B,H18C), C20(H20A,H20B,H20C), C22(H22A,H22B,H22C)
;
_olex2_date_sample_submission 2018-09-18
_olex2_submission_special_instructions 'No special instructions were received'
_oxdiff_exptl_absorpt_empirical_details
;
Empirical correction (ABSPACK) includes:
- Absorption correction using spherical harmonics
- Frame scaling
;
_oxdiff_exptl_absorpt_empirical_full_max 1.351
_oxdiff_exptl_absorpt_empirical_full_min 0.830

loop_
_space_group_symop_operation_xyz
'x, y, z'
'-x, -y, -z'

loop_
_atom_site_label
_atom_site_type_symbol
_atom_site_fract_x
_atom_site_fract_y
_atom_site_fract_z
_atom_site_U_iso_or_equiv
_atom_site_adp_type
_atom_site_occupancy
_atom_site_site_symmetry_order
_atom_site_calc_flag
_atom_site_refinement_flags_posn
_atom_site_refinement_flags_occupancy
_atom_site_disorder_assembly
_atom_site_disorder_group
Fe1 Fe 0.74448(2) 0.15526(2) 0.24505(2) 0.04131(10) Uani 1 1 d . . . .
N1 N 0.68418(15) -0.02025(14) 0.14337(12) 0.0450(3) Uani 1 1 d . . . .
N2 N 0.71517(15) -0.00142(14) 0.23276(12) 0.0454(3) Uani 1 1 d . . . .
N3 N 0.81132(18) 0.29741(16) 0.25127(16) 0.0570(4) Uani 1 1 d . . . .
N4 N 0.55558(17) 0.30777(17) 0.18278(16) 0.0585(4) Uani 1 1 d . . . .
N11 N 0.70821(18) -0.02916(19) 0.47028(13) 0.0573(4) Uani 1 1 d . . . .
N12 N 0.65790(17) 0.09885(18) 0.40794(14) 0.0550(4) Uani 1 1 d . . . .
N21 N 0.92554(17) -0.10684(15) 0.40777(13) 0.0519(4) Uani 1 1 d . . . .
N22 N 0.92689(15) 0.00626(15) 0.33768(13) 0.0473(3) Uani 1 1 d . . . .
N31 N 0.81175(14) 0.16279(14) 0.07133(12) 0.0440(3) Uani 1 1 d . . . .
C1 C 0.6990(2) -0.14245(19) 0.16741(18) 0.0534(4) Uani 1 1 d . . . .
H1 H 0.682491 -0.177901 0.118046 0.064 Uiso 1 1 calc R . . .
C2 C 0.7429(2) -0.20643(19) 0.27753(18) 0.0570(5) Uani 1 1 d . . . .
H2 H 0.762385 -0.293527 0.318743 0.068 Uiso 1 1 calc R . . .
C3 C 0.75222(19) -0.11472(18) 0.31466(16) 0.0479(4) Uani 1 1 d . . . .
C4 C 0.8024(2) -0.1239(2) 0.42304(16) 0.0552(5) Uani 1 1 d . . . .
H4 H 0.819987 -0.211075 0.477040 0.066 Uiso 1 1 calc R . . .
C5 C 0.8530(2) 0.37141(19) 0.23970(18) 0.0562(5) Uani 1 1 d . . . .
C6 C 0.9082(3) 0.4656(3) 0.2237(3) 0.0827(7) Uani 1 1 d . . . .
H6a H 0.857105 0.544761 0.165143 0.124 Uiso 1 1 calc GR . . .
H6b H 0.999077 0.431292 0.202305 0.124 Uiso 1 1 calc GR . . .
H6c H 0.905074 0.483575 0.293039 0.124 Uiso 1 1 calc GR . . .
C7 C 0.4556(2) 0.3858(2) 0.1484(2) 0.0581(5) Uani 1 1 d . . . .
C8 C 0.3281(3) 0.4871(3) 0.1027(3) 0.0825(8) Uani 1 1 d . . . .
H8a H 0.301132 0.472327 0.040335 0.124 Uiso 1 1 calc GR . . .
H8b H 0.334054 0.570060 0.076726 0.124 Uiso 1 1 calc GR . . .
H8c H 0.263556 0.486929 0.160186 0.124 Uiso 1 1 calc GR . . .
C11 C 0.6567(3) -0.0493(3) 0.57233(19) 0.0749(7) Uani 1 1 d . . . .
H11 H 0.676663 -0.129460 0.629164 0.090 Uiso 1 1 calc R . . .
C12 C 0.5707(3) 0.0674(4) 0.5775(2) 0.0838(9) Uani 1 1 d . . . .
H12 H 0.519788 0.084608 0.638486 0.101 Uiso 1 1 calc R . . .
C13 C 0.5727(2) 0.1573(3) 0.4743(2) 0.0697(6) Uani 1 1 d . . . .
H13 H 0.521144 0.246792 0.454174 0.084 Uiso 1 1 calc R . . .
C21 C 1.0442(2) -0.1887(2) 0.45804(19) 0.0656(6) Uani 1 1 d . . . .
H21 H 1.066377 -0.272417 0.509491 0.079 Uiso 1 1 calc R . . .
C22 C 1.1267(2) -0.1276(3) 0.4204(2) 0.0700(6) Uani 1 1 d . . . .
H22 H 1.216656 -0.160177 0.440307 0.084 Uiso 1 1 calc R . . .
C23 C 1.05030(19) -0.0074(2) 0.34655(18) 0.0555(5) Uani 1 1 d . . . .
H23 H 1.081566 0.056254 0.307813 0.067 Uiso 1 1 calc R . . .
C31 C 0.64943(19) 0.08757(19) 0.03824(16) 0.0497(4) Uani 1 1 d . . . .
H31a H 0.571242 0.160651 0.048003 0.060 Uiso 1 1 calc R . . .
H31b H 0.627348 0.061849 -0.019852 0.060 Uiso 1 1 calc R . . .
C32 C 0.76207(18) 0.12944(16) 0.00063(15) 0.0457(4) Uani 1 1 d . . . .
C33 C 0.8101(2) 0.1341(2) -0.10502(17) 0.0581(5) Uani 1 1 d . . . .
H33 H 0.774672 0.109569 -0.152747 0.070 Uiso 1 1 calc R . . .
C34 C 0.9108(2) 0.1752(2) -0.14005(19) 0.0644(6) Uani 1 1 d . . . .
H34 H 0.942754 0.181214 -0.212399 0.077 Uiso 1 1 calc R . . .
C35 C 0.9627(2) 0.2067(2) -0.06768(19) 0.0595(5) Uani 1 1 d . . . .
H35 H 1.032217 0.233390 -0.088920 0.071 Uiso 1 1 calc R . . .
C36 C 0.91199(18) 0.19881(18) 0.03658(17) 0.0514(4) Uani 1 1 d . . . .
H36 H 0.949172 0.219648 0.086192 0.062 Uiso 1 1 calc R . . .
F1 F 0.2006(3) 0.4941(2) 0.51939(18) 0.1344(9) Uani 1 1 d . . . .
F2 F 0.2100(14) 0.3681(7) 0.4215(9) 0.151(5) Uani 0.512(14) 1 d . P B 1
F2A F 0.1619(19) 0.5840(7) 0.3416(6) 0.183(7) Uani 0.488(14) 1 d . P B 2
F3 F 0.3031(10) 0.4995(10) 0.3548(6) 0.149(4) Uani 0.512(14) 1 d . P B 1
F3A F 0.3275(12) 0.3997(19) 0.4183(18) 0.284(9) Uani 0.488(14) 1 d . P B 2
F4 F 0.0880(9) 0.5774(9) 0.3582(9) 0.145(3) Uani 0.512(14) 1 d . P B 1
F4A F 0.1383(16) 0.4039(12) 0.4204(12) 0.181(6) Uani 0.488(14) 1 d . P B 2
B1 B 0.2020(4) 0.4808(3) 0.4164(3) 0.0808(8) Uani 1 1 d . . . .
F5 F 0.3490(4) 0.1993(5) 0.1649(4) 0.1135(18) Uani 0.620(8) 1 d . P A 1
F5A F 0.2343(18) 0.2526(8) 0.1976(7) 0.192(8) Uani 0.380(8) 1 d . P A 2
F6 F 0.2702(10) 0.0837(6) 0.1202(6) 0.195(4) Uani 0.620(8) 1 d . P A 1
F6A F 0.3541(7) 0.155(2) 0.0930(12) 0.265(9) Uani 0.380(8) 1 d . P A 2
F7 F 0.1906(4) 0.2960(3) 0.02318(19) 0.1674(13) Uani 1 1 d . . . .
F8 F 0.1483(4) 0.2218(4) 0.2005(4) 0.1029(16) Uani 0.620(8) 1 d . P A 1
F8A F 0.1938(13) 0.1231(13) 0.1407(13) 0.218(8) Uani 0.380(8) 1 d . P A 2
B2 B 0.2422(3) 0.2012(3) 0.1226(2) 0.0687(7) Uani 1 1 d . . . .
N1s N 0.5446(4) 0.6292(3) 0.1412(3) 0.1235(11) Uani 1 1 d . . . .
C1s C 0.5228(3) 0.6247(3) 0.2300(4) 0.0946(9) Uani 1 1 d . . . .
C2s C 0.4957(7) 0.6156(9) 0.3430(5) 0.212(4) Uani 1 1 d . . . .
H2sa H 0.404174 0.628588 0.355419 0.318 Uiso 1 1 calc GR . . .
H2sb H 0.511286 0.681152 0.359812 0.318 Uiso 1 1 calc GR . . .
H2sc H 0.552859 0.530677 0.391315 0.318 Uiso 1 1 calc GR . . .

loop_
_atom_site_aniso_label
_atom_site_aniso_U_11
_atom_site_aniso_U_22
_atom_site_aniso_U_33
_atom_site_aniso_U_23
_atom_site_aniso_U_13
_atom_site_aniso_U_12
Fe1 0.04071(16) 0.03768(15) 0.04473(16) -0.01303(11) 0.00309(11) -0.01598(11)
N1 0.0477(8) 0.0454(8) 0.0452(8) -0.0146(6) 0.0011(6) -0.0221(6)
N2 0.0529(8) 0.0431(8) 0.0421(8) -0.0104(6) -0.0005(6) -0.0237(7)
N3 0.0595(10) 0.0468(9) 0.0658(10) -0.0176(8) -0.0017(8) -0.0225(8)
N4 0.0474(9) 0.0486(9) 0.0721(11) -0.0176(8) -0.0001(8) -0.0139(8)
N11 0.0667(10) 0.0728(11) 0.0407(8) -0.0144(8) 0.0080(7) -0.0408(9)
N12 0.0526(9) 0.0677(10) 0.0518(9) -0.0260(8) 0.0115(7) -0.0285(8)
N21 0.0563(9) 0.0461(8) 0.0464(8) -0.0072(7) -0.0072(7) -0.0187(7)
N22 0.0455(8) 0.0465(8) 0.0487(8) -0.0133(7) 0.0008(6) -0.0193(6)
N31 0.0418(7) 0.0402(7) 0.0428(7) -0.0096(6) 0.0039(6) -0.0138(6)
C1 0.0607(11) 0.0524(10) 0.0588(11) -0.0241(9) 0.0095(9) -0.0310(9)
C2 0.0721(13) 0.0444(10) 0.0585(11) -0.0142(9) 0.0093(9) -0.0311(9)
C3 0.0530(10) 0.0448(9) 0.0465(9) -0.0091(8) 0.0042(8) -0.0258(8)
C4 0.0680(12) 0.0512(10) 0.0454(10) -0.0040(8) -0.0006(8) -0.0321(9)
C5 0.0620(11) 0.0465(10) 0.0605(12) -0.0186(9) 0.0009(9) -0.0214(9)
C6 0.101(2) 0.0649(15) 0.100(2) -0.0291(14) 0.0097(16) -0.0506(15)
C7 0.0510(11) 0.0469(10) 0.0706(13) -0.0178(9) 0.0006(9) -0.0154(9)
C8 0.0565(13) 0.0589(14) 0.109(2) -0.0203(14) -0.0150(13) -0.0031(11)
C11 0.0913(17) 0.120(2) 0.0451(11) -0.0290(13) 0.0184(11) -0.0748(17)
C12 0.0850(17) 0.146(3) 0.0654(14) -0.0595(17) 0.0342(13) -0.0772(19)
C13 0.0579(12) 0.1025(18) 0.0760(15) -0.0552(14) 0.0222(11) -0.0423(12)
C21 0.0684(13) 0.0553(12) 0.0569(12) -0.0148(10) -0.0182(10) -0.0083(10)
C22 0.0505(11) 0.0749(15) 0.0773(15) -0.0319(12) -0.0138(10) -0.0096(11)
C23 0.0466(10) 0.0647(12) 0.0635(12) -0.0311(10) 0.0024(8) -0.0224(9)
C31 0.0514(10) 0.0502(10) 0.0447(9) -0.0124(8) -0.0044(7) -0.0191(8)
C32 0.0480(9) 0.0361(8) 0.0417(9) -0.0072(7) -0.0001(7) -0.0106(7)
C33 0.0702(13) 0.0514(11) 0.0460(10) -0.0166(9) 0.0065(9) -0.0193(9)
C34 0.0735(14) 0.0560(12) 0.0515(11) -0.0152(9) 0.0209(10) -0.0212(10)
C35 0.0532(11) 0.0517(11) 0.0638(12) -0.0140(9) 0.0184(9) -0.0199(9)
C36 0.0439(9) 0.0468(10) 0.0570(11) -0.0127(8) 0.0071(8) -0.0173(8)
F1 0.190(3) 0.1083(15) 0.0829(13) -0.0196(11) -0.0102(14) -0.0467(16)
F2 0.243(12) 0.056(3) 0.147(6) -0.025(3) 0.060(8) -0.072(5)
F2A 0.37(2) 0.061(3) 0.077(3) 0.010(2) -0.006(7) -0.073(8)
F3 0.166(7) 0.159(8) 0.153(5) -0.049(5) 0.073(5) -0.111(7)
F3A 0.157(8) 0.228(15) 0.38(2) -0.161(15) 0.014(10) 0.047(9)
F4 0.156(6) 0.111(5) 0.141(6) 0.012(4) -0.067(5) -0.054(4)
F4A 0.241(12) 0.114(7) 0.205(9) -0.008(6) -0.075(9) -0.105(8)
B1 0.104(2) 0.0595(16) 0.0719(18) -0.0129(14) 0.0096(16) -0.0351(16)
F5 0.108(3) 0.153(4) 0.108(3) -0.017(2) -0.001(2) -0.099(3)
F5A 0.32(2) 0.109(5) 0.096(5) -0.057(4) -0.058(8) -0.009(8)
F6 0.324(11) 0.139(4) 0.198(5) -0.130(4) 0.079(7) -0.122(6)
F6A 0.074(4) 0.52(3) 0.255(13) -0.218(17) 0.063(6) -0.117(8)
F7 0.275(4) 0.158(2) 0.0729(13) 0.0017(13) -0.0280(17) -0.114(3)
F8 0.081(2) 0.110(3) 0.100(2) -0.0261(19) 0.0306(17) -0.0347(17)
F8A 0.193(10) 0.188(11) 0.286(15) 0.047(10) -0.077(10) -0.168(10)
B2 0.0899(19) 0.0844(18) 0.0562(14) -0.0289(13) 0.0132(13) -0.0561(16)
N1s 0.119(3) 0.100(2) 0.118(3) -0.0148(19) 0.004(2) -0.0296(19)
C1s 0.085(2) 0.088(2) 0.117(3) -0.037(2) 0.0058(19) -0.0391(16)
C2s 0.217(7) 0.388(12) 0.157(5) -0.153(7) 0.063(5) -0.203(8)

loop_
_atom_type_symbol
_atom_type_description
_atom_type_scat_dispersion_real
_atom_type_scat_dispersion_imag
_atom_type_scat_source
C C 0.0181 0.0091 'International Tables Vol C Tables 4.2.6.8 and 6.1.1.4'
H H 0.0000 0.0000 'International Tables Vol C Tables 4.2.6.8 and 6.1.1.4'
B B 0.0090 0.0039 'International Tables Vol C Tables 4.2.6.8 and 6.1.1.4'
N N 0.0311 0.0180 'International Tables Vol C Tables 4.2.6.8 and 6.1.1.4'
F F 0.0727 0.0534 'International Tables Vol C Tables 4.2.6.8 and 6.1.1.4'
Fe Fe -1.1336 3.1974 'International Tables Vol C Tables 4.2.6.8 and 6.1.1.4'

loop_
_exptl_crystal_face_index_h
_exptl_crystal_face_index_k
_exptl_crystal_face_index_l
_exptl_crystal_face_perp_dist
0 0 8 0.0553
0 0 -8 0.0703
3 -5 0 0.1591
-7 0 -1 0.1292
1 7 0 0.1282
7 2 3 0.1315
5 3 7 0.1183
6 0 1 0.1326
-6 -6 -5 0.1207

loop_
_geom_angle_atom_site_label_1
_geom_angle_atom_site_label_2
_geom_angle_atom_site_label_3
_geom_angle
N2 Fe1 N3 169.60(6)
N2 Fe1 N4 99.87(7)
N2 Fe1 N12 80.21(6)
N2 Fe1 N22 84.46(6)
N2 Fe1 N31 80.25(6)
N3 Fe1 N12 105.67(7)
N3 Fe1 N22 87.80(6)
N3 Fe1 N31 94.08(6)
N4 Fe1 N3 88.95(7)
N4 Fe1 N12 88.78(7)
N4 Fe1 N22 169.50(7)
N4 Fe1 N31 91.74(6)
N12 Fe1 N31 160.25(6)
N22 Fe1 N12 82.50(6)
N22 Fe1 N31 98.45(6)
N2 N1 C1 111.07(15)
N2 N1 C31 117.49(14)
C1 N1 C31 131.31(16)
N1 N2 Fe1 130.10(11)
C3 N2 Fe1 122.49(12)
C3 N2 N1 106.19(15)
C5 N3 Fe1 170.06(18)
C7 N4 Fe1 177.88(19)
N12 N11 C4 120.08(15)
C11 N11 N12 111.6(2)
C11 N11 C4 128.3(2)
N11 N12 Fe1 117.42(12)
C13 N12 Fe1 137.67(18)
C13 N12 N11 104.52(19)
N22 N21 C4 119.65(15)
C21 N21 N22 111.77(18)
C21 N21 C4 128.54(18)
N21 N22 Fe1 118.56(12)
C23 N22 Fe1 136.84(14)
C23 N22 N21 104.60(16)
C32 N31 Fe1 124.64(12)
C36 N31 Fe1 117.61(13)
C36 N31 C32 117.71(16)
N1 C1 H1 126.3
N1 C1 C2 107.35(17)
C2 C1 H1 126.3
C1 C2 H2 127.5
C1 C2 C3 105.03(17)
C3 C2 H2 127.5
N2 C3 C2 110.36(17)
N2 C3 C4 117.51(16)
C2 C3 C4 132.00(18)
N11 C4 N21 108.89(16)
N11 C4 C3 112.36(17)
N11 C4 H4 108.4
N21 C4 C3 110.40(16)
N21 C4 H4 108.4
C3 C4 H4 108.4
N3 C5 C6 179.1(3)
C5 C6 H6a 109.5
C5 C6 H6b 109.5
C5 C6 H6c 109.5
H6a C6 H6b 109.5
H6a C6 H6c 109.5
H6b C6 H6c 109.5
N4 C7 C8 179.0(3)
C7 C8 H8a 109.5
C7 C8 H8b 109.5
C7 C8 H8c 109.5
H8a C8 H8b 109.5
H8a C8 H8c 109.5
H8b C8 H8c 109.5
N11 C11 H11 126.5
N11 C11 C12 107.0(2)
C12 C11 H11 126.5
C11 C12 H12 126.8
C11 C12 C13 106.3(2)
C13 C12 H12 126.8
N12 C13 C12 110.6(3)
N12 C13 H13 124.7
C12 C13 H13 124.7
N21 C21 H21 126.6
N21 C21 C22 106.9(2)
C22 C21 H21 126.6
C21 C22 H22 127.2
C21 C22 C23 105.7(2)
C23 C22 H22 127.2
N22 C23 C22 111.1(2)
N22 C23 H23 124.5
C22 C23 H23 124.5
N1 C31 H31a 109.3
N1 C31 H31b 109.3
N1 C31 C32 111.45(15)
H31a C31 H31b 108.0
C32 C31 H31a 109.3
C32 C31 H31b 109.3
N31 C32 C31 118.69(15)
N31 C32 C33 121.58(18)
C33 C32 C31 119.72(18)
C32 C33 H33 120.2
C32 C33 C34 119.6(2)
C34 C33 H33 120.2
C33 C34 H34 120.6
C35 C34 C33 118.82(19)
C35 C34 H34 120.6
C34 C35 H35 120.5
C34 C35 C36 119.0(2)
C36 C35 H35 120.5
N31 C36 C35 123.3(2)
N31 C36 H36 118.4
C35 C36 H36 118.4
F1 B1 F4 107.1(6)
F1 B1 F4A 109.4(7)
F2 B1 F1 113.5(5)
F2 B1 F3 107.2(6)
F2 B1 F4 110.4(8)
F2A B1 F1 112.4(5)
F2A B1 F3A 118.5(11)
F2A B1 F4A 114.5(9)
F3 B1 F1 112.6(4)
F3 B1 F4 105.9(5)
F3A B1 F1 99.1(8)
F3A B1 F4A 101.4(9)
F5 B2 F7 115.5(3)
F5 B2 F8 105.3(3)
F5A B2 F7 109.4(4)
F6 B2 F5 108.5(5)
F6 B2 F7 113.2(4)
F6 B2 F8 105.9(4)
F6A B2 F5A 112.6(10)
F6A B2 F7 96.9(8)
F6A B2 F8A 108.8(11)
F7 B2 F8 107.7(3)
F8A B2 F5A 118.2(10)
F8A B2 F7 108.7(6)
N1s C1s C2s 178.4(5)
C1s C2s H2sa 109.5
C1s C2s H2sb 109.5
C1s C2s H2sc 109.5
H2sa C2s H2sb 109.5
H2sa C2s H2sc 109.5
H2sb C2s H2sc 109.5

loop_
_geom_bond_atom_site_label_1
_geom_bond_atom_site_label_2
_geom_bond_distance
Fe1 N2 2.1056(15)
Fe1 N3 2.1635(17)
Fe1 N4 2.1376(17)
Fe1 N12 2.2012(16)
Fe1 N22 2.1828(16)
Fe1 N31 2.2380(15)
N1 C1 1.339(2)
N1 C31 1.460(2)
N2 N1 1.336(2)
N2 C3 1.331(2)
N3 C5 1.131(3)
N4 C7 1.125(3)
N11 N12 1.365(3)
N11 C4 1.448(3)
N11 C11 1.347(3)
N12 C13 1.336(3)
N21 N22 1.357(2)
N21 C4 1.457(3)
N21 C21 1.339(3)
N22 C23 1.330(3)
N31 C32 1.347(2)
N31 C36 1.345(2)
C1 H1 0.9400
C2 C1 1.374(3)
C2 H2 0.9400
C3 C2 1.385(3)
C4 C3 1.493(3)
C4 H4 0.9900
C5 C6 1.454(3)
C6 H6a 0.9700
C6 H6b 0.9700
C6 H6c 0.9700
C7 C8 1.446(3)
C8 H8a 0.9700
C8 H8b 0.9700
C8 H8c 0.9700
C11 H11 0.9400
C11 C12 1.351(4)
C12 H12 0.9400
C12 C13 1.393(4)
C13 H13 0.9400
C21 H21 0.9400
C21 C22 1.362(4)
C22 H22 0.9400
C22 C23 1.385(3)
C23 H23 0.9400
C31 H31a 0.9800
C31 H31b 0.9800
C31 C32 1.518(3)
C32 C33 1.383(3)
C33 H33 0.9400
C33 C34 1.384(3)
C34 H34 0.9400
C34 C35 1.365(4)
C35 H35 0.9400
C35 C36 1.372(3)
C36 H36 0.9400
F1 B1 1.369(4)
F2 B1 1.303(8)
F2A B1 1.214(7)
F3 B1 1.357(6)
F3A B1 1.328(9)
F4 B1 1.377(9)
F4A B1 1.372(11)
F5 B2 1.347(4)
F5A B2 1.280(7)
F6 B2 1.328(5)
F6A B2 1.212(8)
F7 B2 1.361(4)
F8 B2 1.366(4)
F8A B2 1.220(7)
N1s C1s 1.116(5)
C1s C2s 1.411(7)
C2s H2sa 0.9700
C2s H2sb 0.9700
C2s H2sc 0.9700

loop_
_geom_torsion_atom_site_label_1
_geom_torsion_atom_site_label_2
_geom_torsion_atom_site_label_3
_geom_torsion_atom_site_label_4
_geom_torsion
Fe1 N2 N1 C1 168.27(13)
Fe1 N2 N1 C31 -8.1(2)
Fe1 N2 C3 C2 -169.47(13)
Fe1 N2 C3 C4 6.9(2)
Fe1 N12 C13 C12 -171.52(16)
Fe1 N22 C23 C22 -179.66(15)
Fe1 N31 C32 C31 2.1(2)
Fe1 N31 C32 C33 -178.74(14)
Fe1 N31 C36 C35 179.68(15)
N1 N2 C3 C2 -0.9(2)
N1 N2 C3 C4 175.48(16)
N1 C31 C32 N31 -55.9(2)
N1 C31 C32 C33 124.94(18)
N2 N1 C1 C2 -0.5(2)
N2 N1 C31 C32 60.1(2)
N2 C3 C2 C1 0.6(2)
N11 N12 C13 C12 0.7(2)
N11 C4 C3 N2 56.4(2)
N11 C4 C3 C2 -128.2(2)
N11 C11 C12 C13 0.4(3)
N12 N11 C4 N21 68.3(2)
N12 N11 C4 C3 -54.3(2)
N12 N11 C11 C12 0.0(3)
N21 N22 C23 C22 0.5(2)
N21 C4 C3 N2 -65.4(2)
N21 C4 C3 C2 110.0(2)
N21 C21 C22 C23 0.0(3)
N22 N21 C4 N11 -61.8(2)
N22 N21 C4 C3 62.0(2)
N22 N21 C21 C22 0.3(2)
N31 C32 C33 C34 -0.7(3)
C1 N1 C31 C32 -115.4(2)
C3 N2 N1 C1 0.9(2)
C3 N2 N1 C31 -175.45(16)
C3 C2 C1 N1 0.0(2)
C4 N11 N12 Fe1 -7.8(2)
C4 N11 N12 C13 178.02(18)
C4 N11 C11 C12 -178.3(2)
C4 N21 N22 Fe1 -2.6(2)
C4 N21 N22 C23 177.28(17)
C4 N21 C21 C22 -177.2(2)
C4 C3 C2 C1 -175.1(2)
C11 N11 N12 Fe1 173.67(14)
C11 N11 N12 C13 -0.5(2)
C11 N11 C4 N21 -113.5(2)
C11 N11 C4 C3 123.9(2)
C11 C12 C13 N12 -0.8(3)
C21 N21 N22 Fe1 179.64(13)
C21 N21 N22 C23 -0.5(2)
C21 N21 C4 N11 115.5(2)
C21 N21 C4 C3 -120.7(2)
C21 C22 C23 N22 -0.3(3)
C31 N1 C1 C2 175.12(18)
C31 C32 C33 C34 178.52(18)
C32 N31 C36 C35 2.0(3)
C32 C33 C34 C35 1.8(3)
C33 C34 C35 C36 -1.1(3)
C34 C35 C36 N31 -0.8(3)
C36 N31 C32 C31 179.61(16)
C36 N31 C32 C33 -1.2(3)

loop_
_exptl_oxdiff_crystal_face_indexfrac_h
_exptl_oxdiff_crystal_face_indexfrac_k
_exptl_oxdiff_crystal_face_indexfrac_l
_exptl_oxdiff_crystal_face_x
_exptl_oxdiff_crystal_face_y
_exptl_oxdiff_crystal_face_z
0.0028 -0.0183 7.9941 -0.0956 -0.3513 0.9666
-0.0028 0.0183 -7.9941 0.0956 0.3513 -0.9666
3.0067 -4.9965 -0.0099 0.6745 0.5379 0.5444
-7.0064 -0.0031 -0.9963 -0.0775 -0.9342 -0.5341
0.9952 6.9992 0.0117 -0.8779 -0.0265 -0.4552
7.0054 1.9981 2.9983 -0.2009 0.7988 0.6288
5.0043 2.9872 6.9979 -0.4015 0.3200 0.9206
6.0055 0.0023 0.9967 0.0647 0.7944 0.4751
-6.0020 -5.9918 -5.0041 0.7465 -0.4763 -0.5176
